data_4020786
loop_
_publ_author_name
'Ravi S. Orugunty'
'Ion Ghiviriga'
'Khalil A. Abboud'
'Merle A. Battiste'
'Dennis L. Wright'

_publ_section_title
;
 Bridged Synthons from Tetrabromocyclopropene:
 Studies on the Rearrangement of the Primary Diels-Alder
 Adduct with 2,5-Dimethylfuran
;
_journal_name_full 'Journal of Organic Chemistry'
_journal_page_first 570
_journal_page_last 572
_journal_paper_doi 10.1021/jo0352631
_journal_volume 69
_journal_year 2004
_chemical_formula_sum 'C15 H13 Br4 N3 O'
_chemical_formula_weight 570.92
_space_group_IT_number 14
_symmetry_cell_setting monoclinic
_symmetry_space_group_name_Hall '-P 2yn'
_symmetry_space_group_name_H-M 'P 1 21/n 1'
_cell_angle_alpha 90.00
_cell_angle_beta 90.188(2)
_cell_angle_gamma 90.00
_cell_formula_units_Z 4
_cell_length_a 7.2819(4)
_cell_length_b 14.1493(8)
_cell_length_c 16.561(2)
_cell_measurement_temperature 173(2)
_cell_volume 1706.32(17)
_diffrn_ambient_temperature 173(2)
_exptl_crystal_density_diffrn 2.222
_cod_depositor_comments
;
The following automatic conversions were performed:
'_symmetry_cell_setting' value 'Monoclinic' changed to 'monoclinic'
according to '/home/saulius/struct/CIF-dictionaries/cif_core.dic'
dictionary named 'cif_core.dic' version 2.4.1 from 2010-06-29.

Automatic conversion script
Id: cif_fix_enum 1527 2010-12-29 10:47:43Z saulius 
;
_cod_original_sg_symbol_H-M 'P 21/n'
_cod_database_code 4020786

loop_
_symmetry_equiv_pos_as_xyz
'x, y, z'
'-x+1/2, y+1/2, -z+1/2'
'-x, -y, -z'
'x-1/2, -y-1/2, z-1/2'

loop_
_atom_site_label
_atom_site_type_symbol
_atom_site_fract_x
_atom_site_fract_y
_atom_site_fract_z
_atom_site_U_iso_or_equiv
_atom_site_adp_type
_atom_site_occupancy
_atom_site_symmetry_multiplicity
_atom_site_calc_flag
_atom_site_refinement_flags
_atom_site_disorder_assembly
_atom_site_disorder_group
Br1 Br 0.15469(3) 0.112614(18) 0.728739(17) 0.02255(8) Uani 1 1 d . . .
Br2 Br 0.21295(4) 0.12565(2) 0.929697(17) 0.02718(8) Uani 1 1 d . . .
Br3 Br 0.33105(4) -0.08501(2) 0.938324(18) 0.02859(8) Uani 1 1 d . . .
Br4 Br 0.60017(4) 0.181719(18) 0.830472(18) 0.02575(8) Uani 1 1 d . . .
O1 O 0.5198(2) -0.09955(11) 0.78152(11) 0.0175(4) Uani 1 1 d . . .
N1 N 0.5438(3) -0.09152(16) 0.60302(14) 0.0230(5) Uani 1 1 d . . .
N2 N 0.7297(3) -0.10788(17) 0.60976(15) 0.0255(5) Uani 1 1 d . . .
N3 N 0.8040(3) -0.05739(17) 0.66220(14) 0.0249(5) Uani 1 1 d . . .
C4 C 0.6694(3) 0.00697(18) 0.70033(16) 0.0193(5) Uani 1 1 d . . .
H4A H 0.7017 0.0750 0.6924 0.023 Uiso 1 1 calc R . .
C5 C 0.4836(3) -0.01959(17) 0.65959(16) 0.0181(5) Uani 1 1 d . . .
H5A H 0.4215 0.0352 0.6329 0.022 Uiso 1 1 calc R . .
C6 C 0.3750(3) -0.05950(17) 0.73297(15) 0.0159(5) Uani 1 1 d . . .
C7 C 0.2290(3) -0.13309(18) 0.71952(17) 0.0205(5) Uani 1 1 d . . .
H7A H 0.1959 -0.1618 0.7713 0.031 Uiso 1 1 calc R . .
H7B H 0.2758 -0.1820 0.6831 0.031 Uiso 1 1 calc R . .
H7C H 0.1203 -0.1034 0.6954 0.031 Uiso 1 1 calc R . .
C8 C 0.3202(3) 0.02948(17) 0.78216(16) 0.0164(5) Uani 1 1 d . . .
C9 C 0.3387(3) 0.02796(17) 0.87269(16) 0.0189(5) Uani 1 1 d . . .
C10 C 0.5021(3) 0.05755(18) 0.82206(16) 0.0186(5) Uani 1 1 d . . .
C11 C 0.6362(3) -0.01754(17) 0.78982(16) 0.0172(5) Uani 1 1 d . . .
C12 C 0.8017(4) -0.03866(19) 0.84167(17) 0.0242(6) Uani 1 1 d . . .
H12A H 0.8787 -0.0858 0.8147 0.036 Uiso 1 1 calc R . .
H12B H 0.7614 -0.0634 0.8940 0.036 Uiso 1 1 calc R . .
H12C H 0.8725 0.0194 0.8500 0.036 Uiso 1 1 calc R . .
C13 C 0.4453(4) -0.12786(18) 0.53699(16) 0.0221(6) Uani 1 1 d . . .
C14 C 0.5266(4) -0.19219(19) 0.48446(18) 0.0270(6) Uani 1 1 d . . .
H14A H 0.6517 -0.2096 0.4912 0.032 Uiso 1 1 calc R . .
C15 C 0.4234(4) -0.2305(2) 0.42233(19) 0.0309(7) Uani 1 1 d . . .
H15A H 0.4801 -0.2733 0.3859 0.037 Uiso 1 1 calc R . .
C16 C 0.2393(5) -0.2082(2) 0.41158(18) 0.0317(7) Uani 1 1 d . . .
H16A H 0.1689 -0.2370 0.3699 0.038 Uiso 1 1 calc R . .
C17 C 0.1612(4) -0.1428(2) 0.46344(18) 0.0307(7) Uani 1 1 d . . .
H17A H 0.0359 -0.1259 0.4565 0.037 Uiso 1 1 calc R . .
C18 C 0.2618(4) -0.1016(2) 0.52520(18) 0.0267(6) Uani 1 1 d . . .
H18A H 0.2066 -0.0558 0.5593 0.032 Uiso 1 1 calc R . .

loop_
_atom_site_aniso_label
_atom_site_aniso_U_11
_atom_site_aniso_U_22
_atom_site_aniso_U_33
_atom_site_aniso_U_23
_atom_site_aniso_U_13
_atom_site_aniso_U_12
Br1 0.02123(13) 0.02006(14) 0.02635(15) -0.00063(10) -0.00261(11) 0.00531(10)
Br2 0.02987(15) 0.02697(15) 0.02474(16) -0.00695(11) 0.00268(12) 0.00299(11)
Br3 0.03419(16) 0.02618(15) 0.02543(16) 0.00479(11) 0.00277(12) -0.00227(11)
Br4 0.02576(15) 0.01653(14) 0.03493(17) -0.00172(11) -0.00247(12) -0.00447(10)
O1 0.0155(8) 0.0133(8) 0.0236(10) 0.0017(7) -0.0023(7) -0.0002(6)
N1 0.0198(11) 0.0242(12) 0.0251(13) -0.0044(10) 0.0011(9) 0.0047(9)
N2 0.0201(11) 0.0296(13) 0.0269(13) -0.0007(10) 0.0032(10) 0.0070(9)
N3 0.0170(11) 0.0288(13) 0.0289(13) 0.0009(11) 0.0035(10) 0.0019(9)
C4 0.0153(12) 0.0194(12) 0.0230(14) 0.0037(11) 0.0012(10) 0.0008(9)
C5 0.0192(12) 0.0150(12) 0.0202(13) -0.0001(10) 0.0020(10) 0.0027(9)
C6 0.0164(11) 0.0146(11) 0.0168(12) -0.0003(10) -0.0031(10) 0.0023(9)
C7 0.0171(12) 0.0165(12) 0.0278(15) -0.0016(11) 0.0002(11) -0.0005(10)
C8 0.0151(11) 0.0129(11) 0.0212(13) -0.0001(10) -0.0015(10) 0.0008(9)
C9 0.0218(12) 0.0161(12) 0.0188(13) -0.0009(10) -0.0001(10) 0.0010(10)
C10 0.0183(12) 0.0154(12) 0.0220(14) 0.0003(10) -0.0032(11) -0.0008(9)
C11 0.0152(11) 0.0149(12) 0.0215(13) 0.0018(10) -0.0013(10) -0.0034(9)
C12 0.0212(13) 0.0244(14) 0.0269(15) 0.0056(11) -0.0057(12) 0.0026(10)
C13 0.0284(14) 0.0206(13) 0.0173(13) 0.0001(10) 0.0016(11) 0.0001(10)
C14 0.0315(15) 0.0204(13) 0.0291(16) -0.0003(12) 0.0078(13) 0.0011(11)
C15 0.0473(18) 0.0197(14) 0.0257(15) -0.0017(12) 0.0085(14) -0.0021(12)
C16 0.0507(19) 0.0248(15) 0.0197(15) 0.0037(12) -0.0040(13) -0.0088(13)
C17 0.0352(15) 0.0315(16) 0.0254(16) 0.0038(13) -0.0068(13) -0.0001(13)
C18 0.0313(15) 0.0280(15) 0.0208(15) -0.0010(12) 0.0006(12) 0.0056(12)

loop_
_geom_bond_atom_site_label_1
_geom_bond_atom_site_label_2
_geom_bond_distance
_geom_bond_site_symmetry_2
_geom_bond_publ_flag
Br1 C8 1.901(2) . ?
Br2 C9 1.909(3) . ?
Br3 C9 1.934(3) . ?
Br4 C10 1.902(3) . ?
O1 C6 1.440(3) . ?
O1 C11 1.443(3) . ?
N1 N2 1.378(3) . ?
N1 C13 1.403(3) . ?
N1 C5 1.452(3) . ?
N2 N3 1.247(3) . ?
N3 C4 1.481(3) . ?
C4 C11 1.542(4) . ?
C4 C5 1.556(3) . ?
C4 H4A 1.0000 . ?
C5 C6 1.558(3) . ?
C5 H5A 1.0000 . ?
C6 C7 1.504(3) . ?
C6 C8 1.553(3) . ?
C7 H7A 0.9800 . ?
C7 H7B 0.9800 . ?
C7 H7C 0.9800 . ?
C8 C9 1.505(4) . ?
C8 C10 1.530(3) . ?
C9 C10 1.517(4) . ?
C10 C11 1.540(3) . ?
C11 C12 1.507(3) . ?
C12 H12A 0.9800 . ?
C12 H12B 0.9800 . ?
C12 H12C 0.9800 . ?
C13 C14 1.393(4) . ?
C13 C18 1.400(4) . ?
C14 C15 1.383(4) . ?
C14 H14A 0.9500 . ?
C15 C16 1.388(5) . ?
C15 H15A 0.9500 . ?
C16 C17 1.386(4) . ?
C16 H16A 0.9500 . ?
C17 C18 1.385(4) . ?
C17 H17A 0.9500 . ?
C18 H18A 0.9500 . ?

loop_
_cod_related_entry_id
_cod_related_entry_database
_cod_related_entry_code
1 ChemSpider 4421708
